data_7711125
loop_
_publ_author_name
'Youssef, Heba'
'Sch\"afer, Thomas C.'
'Becker, Jonathan'
'Sedykh, Alexander E.'
'Basso, Leonardo'
'Pietzonka, Clemens'
'Taydakov, Ilya V.'
'Kraus, Florian'
'M\"uller-Buschbaum, Klaus'

_publ_section_title
;
 3D-Frameworks and 2D-Networks of Lanthanide Coordination Polymers with
 3-Pyridylpyrazole: Photophysical and Magnetic Properties
;
_journal_name_full 'Dalton Transactions'
_journal_paper_doi 10.1039/D2DT01999J
_journal_year 2022
_chemical_formula_sum 'C28 H27 Cl6 Ho2 N11'
_chemical_formula_weight 1060.16
_chemical_name_systematic 8
_chemical_properties_physical Air-sensitive,Moisture-sensitive
_space_group_crystal_system monoclinic
_space_group_IT_number 14
_space_group_name_Hall '-P 2yn'
_space_group_name_H-M_alt 'P 1 21/n 1'
_atom_sites_solution_hydrogens geom
_atom_sites_solution_primary direct
_atom_sites_solution_secondary difmap
_audit_creation_method SHELXL-2018/3
_audit_update_record
;
2022-08-29 deposited with the CCDC.	2022-09-02 downloaded from the CCDC.
;
_cell_angle_alpha 90
_cell_angle_beta 103.912(3)
_cell_angle_gamma 90
_cell_formula_units_Z 2
_cell_length_a 9.0326(9)
_cell_length_b 15.1371(16)
_cell_length_c 13.8261(15)
_cell_measurement_reflns_used 9759
_cell_measurement_temperature 100(2)
_cell_measurement_theta_max 26.37
_cell_measurement_theta_min 2.45
_cell_volume 1835.0(3)
_computing_cell_refinement 'SAINT 7.46A (Bruker-AXS, 2015)'
_computing_data_collection 'APEX2 v2011.4.0 (Bruker-AXS, 2015)'
_computing_data_reduction 'SAINT 7.46A (Bruker-AXS, 2015)'
_computing_molecular_graphics 'Bruker SHELXTL'
_computing_publication_material 'Bruker SHELXTL'
_computing_structure_refinement 'SHELXL-2018/3 (Sheldrick, 2018)'
_computing_structure_solution 'SHELXT 2014/5 (Sheldrick, 2014)'
_diffrn_ambient_temperature 100(2)
_diffrn_measured_fraction_theta_full 0.998
_diffrn_measured_fraction_theta_max 0.998
_diffrn_measurement_device_type 'Bruker PHOTON100'
_diffrn_measurement_method '\f and \w scans'
_diffrn_radiation_type MoK\a
_diffrn_radiation_wavelength 0.71073
_diffrn_reflns_av_R_equivalents 0.1663
_diffrn_reflns_av_unetI/netI 0.0547
_diffrn_reflns_Laue_measured_fraction_full 0.998
_diffrn_reflns_Laue_measured_fraction_max 0.998
_diffrn_reflns_limit_h_max 11
_diffrn_reflns_limit_h_min -11
_diffrn_reflns_limit_k_max 18
_diffrn_reflns_limit_k_min -18
_diffrn_reflns_limit_l_max 17
_diffrn_reflns_limit_l_min -16
_diffrn_reflns_number 50698
_diffrn_reflns_point_group_measured_fraction_full 0.998
_diffrn_reflns_point_group_measured_fraction_max 0.998
_diffrn_reflns_theta_full 25.242
_diffrn_reflns_theta_max 26.019
_diffrn_reflns_theta_min 2.028
_diffrn_source 'I\mS micro-focus sealed tube, multilayer optics'
_exptl_absorpt_coefficient_mu 4.755
_exptl_absorpt_correction_T_max 0.7454
_exptl_absorpt_correction_T_min 0.5867
_exptl_absorpt_correction_type multi-scan
_exptl_absorpt_process_details 'SADABS (Sheldrick, 2009)'
_exptl_crystal_colour colourless
_exptl_crystal_density_diffrn 1.919
_exptl_crystal_density_method 'not measured'
_exptl_crystal_description block
_exptl_crystal_F_000 1016
_exptl_crystal_preparation 'Magnetic properties,Luminescent'
_exptl_crystal_recrystallization_method 'Re-crystallisation from solvent: acetonitrile'
_exptl_crystal_size_max 0.070
_exptl_crystal_size_mid 0.025
_exptl_crystal_size_min 0.022
_refine_diff_density_max 2.605
_refine_diff_density_min -1.380
_refine_diff_density_rms 0.244
_refine_ls_extinction_method none
_refine_ls_goodness_of_fit_ref 1.148
_refine_ls_hydrogen_treatment constr
_refine_ls_matrix_type full
_refine_ls_number_parameters 257
_refine_ls_number_reflns 3597
_refine_ls_number_restraints 396
_refine_ls_restrained_S_all 1.089
_refine_ls_R_factor_all 0.0689
_refine_ls_R_factor_gt 0.0465
_refine_ls_shift/su_max 0.000
_refine_ls_shift/su_mean 0.000
_refine_ls_structure_factor_coef Fsqd
_refine_ls_weighting_details 'w=1/[\s^2^(Fo^2^)+(0.0607P)^2^+12.5465P] where P=(Fo^2^+2Fc^2^)/3'
_refine_ls_weighting_scheme calc
_refine_ls_wR_factor_gt 0.1179
_refine_ls_wR_factor_ref 0.1277
_reflns_Friedel_coverage 0.000
_reflns_number_gt 2795
_reflns_number_total 3597
_reflns_threshold_expression 'I > 2\s(I)'
_cod_data_source_file d2dt01999j2.cif
_cod_data_source_block 2D_Ho23-PyPzH3Cl62MeCN
_cod_original_sg_symbol_H-M 'P 21/n'
_cod_database_code 7711125
_shelx_shelxl_version_number 2018/3
_shelx_space_group_comment
; 
The symmetry employed for this shelxl refinement is uniquely defined 
by the following loop, which should always be used as a source of 
symmetry information in preference to the above space-group names. 
They are only intended as comments. 
;
_shelx_estimated_absorpt_t_min 0.732
_shelx_estimated_absorpt_t_max 0.903
_exptl_absorpt_special_details
;
Semi-empirical absorption corrections were performed by utilizing
the redundancy of the data to analyse equivalent intensities in
terms of a multipolar spherical harmonic expansion and
compensating for it.
;

loop_
_space_group_symop_operation_xyz
'x, y, z'
'-x+1/2, y+1/2, -z+1/2'
'-x, -y, -z'
'x-1/2, -y-1/2, z-1/2'

loop_
_atom_site_label
_atom_site_type_symbol
_atom_site_fract_x
_atom_site_fract_y
_atom_site_fract_z
_atom_site_U_iso_or_equiv
_atom_site_adp_type
_atom_site_occupancy
_atom_site_site_symmetry_order
_atom_site_calc_flag
_atom_site_refinement_flags_posn
_atom_site_refinement_flags_adp
_atom_site_refinement_flags_occupancy
_atom_site_disorder_assembly
_atom_site_disorder_group
Ho1 Ho 0.14662(4) 0.46501(3) 0.14282(3) 0.01111(14) Uani 1 1 d . . . . .
Cl1 Cl 0.0918(2) 0.61124(14) 0.23033(16) 0.0162(4) Uani 1 1 d . . . . .
Cl2 Cl -0.1402(2) 0.44654(15) 0.02992(16) 0.0193(5) Uani 1 1 d . . . . .
Cl3 Cl 0.2351(3) 0.31875(15) 0.08290(18) 0.0223(5) Uani 1 1 d . . . . .
N1 N 0.5059(8) 0.8901(5) 0.2519(5) 0.0137(14) Uani 1 1 d D U . . .
N2 N 0.4055(8) 0.6248(5) 0.1738(5) 0.0136(14) Uani 1 1 d D U . . .
H2A H 0.332834 0.655194 0.191006 0.016 Uiso 1 1 calc R U . . .
N3 N 0.3974(8) 0.5373(5) 0.1564(5) 0.0132(14) Uani 1 1 d D U . . .
C1 C 0.4937(9) 0.8030(5) 0.2389(6) 0.0128(16) Uani 1 1 d D U . . .
H1 H 0.432478 0.771641 0.274450 0.015 Uiso 1 1 calc R U . . .
C2 C 0.5996(11) 0.9323(6) 0.2067(7) 0.0209(19) Uani 1 1 d D U . . .
H2 H 0.610784 0.994385 0.215456 0.025 Uiso 1 1 calc R U . . .
C3 C 0.6819(11) 0.8900(6) 0.1471(7) 0.024(2) Uani 1 1 d D U . . .
H3 H 0.749432 0.922619 0.117541 0.029 Uiso 1 1 calc R U . . .
C4 C 0.6646(11) 0.8007(6) 0.1316(7) 0.023(2) Uani 1 1 d D U . . .
H4 H 0.719201 0.770571 0.090829 0.028 Uiso 1 1 calc R U . . .
C5 C 0.5642(9) 0.7546(5) 0.1772(6) 0.0137(16) Uani 1 1 d D U . . .
C6 C 0.5366(10) 0.6613(6) 0.1622(7) 0.0159(17) Uani 1 1 d D U . . .
C7 C 0.6171(10) 0.5926(6) 0.1316(7) 0.0205(19) Uani 1 1 d D U . . .
H7 H 0.713236 0.595870 0.115237 0.025 Uiso 1 1 calc R U . . .
C8 C 0.5253(10) 0.5173(6) 0.1301(7) 0.0187(18) Uani 1 1 d D U . . .
H8 H 0.551500 0.459659 0.112627 0.022 Uiso 1 1 calc R U . . .
N7 N 0.2463(18) 0.3996(8) 0.5969(12) 0.085(5) Uani 1 1 d . U . . .
C17 C 0.1947(16) 0.3322(8) 0.5980(10) 0.046(3) Uani 1 1 d . U . . .
C18 C 0.1252(14) 0.2466(8) 0.6022(9) 0.043(3) Uani 1 1 d . U . . .
H18A H 0.132593 0.230553 0.671880 0.064 Uiso 1 1 calc R U . . .
H18B H 0.178324 0.202259 0.571374 0.064 Uiso 1 1 calc R U . . .
H18C H 0.017662 0.248969 0.566197 0.064 Uiso 1 1 calc R U . . .
N4 N 0.328(6) 0.4206(17) 0.306(3) 0.013(5) Uani 0.5 1 d D U P A -1
N5 N 0.649(3) 0.5034(14) 0.6283(18) 0.014(4) Uani 0.5 1 d D U P A -1
H5 H 0.686566 0.449846 0.640978 0.017 Uiso 0.5 1 calc R U P A -1
N6 N 0.688(6) 0.572(2) 0.692(3) 0.014(6) Uani 0.5 1 d D U P A -1
C9 C 0.387(3) 0.4789(15) 0.378(2) 0.013(5) Uani 0.5 1 d D U P A -1
H9 H 0.359188 0.539158 0.365283 0.016 Uiso 0.5 1 calc R U P A -1
C10 C 0.372(3) 0.3369(12) 0.3237(14) 0.018(4) Uani 0.5 1 d D U P A -1
H10 H 0.338689 0.294595 0.272273 0.021 Uiso 0.5 1 calc R U P A -1
C11 C 0.4649(19) 0.3079(10) 0.4142(12) 0.016(3) Uani 0.5 1 d D U P A -1
H11 H 0.487088 0.246840 0.425078 0.020 Uiso 0.5 1 calc R U P A -1
C12 C 0.524(2) 0.3686(11) 0.4872(13) 0.016(3) Uani 0.5 1 d D U P A -1
H12 H 0.588208 0.350231 0.548632 0.020 Uiso 0.5 1 calc R U P A -1
C13 C 0.486(3) 0.4586(13) 0.4697(19) 0.014(4) Uani 0.5 1 d D U P A -1
C14 C 0.545(3) 0.5257(12) 0.5427(18) 0.012(4) Uani 0.5 1 d D U P A -1
C15 C 0.507(2) 0.6136(10) 0.5561(12) 0.014(3) Uani 0.5 1 d D U P A -1
H15 H 0.434907 0.649086 0.511287 0.017 Uiso 0.5 1 calc R U P A -1
C16 C 0.597(2) 0.6386(12) 0.6487(13) 0.011(4) Uani 0.5 1 d D U P A -1
H16 H 0.594435 0.695332 0.677710 0.014 Uiso 0.5 1 calc R U P A -1

loop_
_atom_site_aniso_label
_atom_site_aniso_U_11
_atom_site_aniso_U_22
_atom_site_aniso_U_33
_atom_site_aniso_U_23
_atom_site_aniso_U_13
_atom_site_aniso_U_12
Ho1 0.0107(2) 0.0136(2) 0.0084(2) 0.00069(16) 0.00109(14) 0.00040(16)
Cl1 0.0166(10) 0.0139(10) 0.0186(11) -0.0024(9) 0.0053(8) 0.0001(8)
Cl2 0.0120(10) 0.0309(13) 0.0129(11) 0.0081(9) -0.0013(8) -0.0032(9)
Cl3 0.0282(12) 0.0186(11) 0.0226(12) -0.0070(9) 0.0112(10) 0.0000(9)
N1 0.014(3) 0.019(3) 0.009(3) -0.003(3) 0.004(3) -0.001(3)
N2 0.011(3) 0.018(3) 0.013(4) -0.003(3) 0.006(3) 0.003(3)
N3 0.018(3) 0.016(3) 0.006(3) 0.003(3) 0.004(3) 0.002(3)
C1 0.013(4) 0.019(4) 0.006(4) -0.002(3) 0.001(3) -0.002(3)
C2 0.025(5) 0.022(4) 0.020(5) -0.003(4) 0.012(4) -0.002(4)
C3 0.026(5) 0.025(4) 0.028(5) -0.005(4) 0.020(4) -0.006(4)
C4 0.023(5) 0.028(4) 0.027(5) -0.007(4) 0.019(4) -0.006(4)
C5 0.013(4) 0.019(3) 0.009(4) -0.002(3) 0.002(3) -0.001(3)
C6 0.015(4) 0.022(3) 0.012(4) 0.000(3) 0.006(3) -0.001(3)
C7 0.017(4) 0.021(4) 0.026(5) -0.001(4) 0.009(4) 0.002(3)
C8 0.014(4) 0.024(4) 0.017(5) -0.004(4) 0.002(3) 0.002(3)
N7 0.127(12) 0.040(6) 0.126(13) -0.012(7) 0.102(11) -0.008(7)
C17 0.056(8) 0.035(5) 0.058(8) -0.011(6) 0.036(7) 0.005(5)
C18 0.045(7) 0.034(5) 0.040(7) -0.003(5) -0.008(6) 0.004(5)
N4 0.008(11) 0.013(8) 0.015(8) 0.001(6) -0.001(8) -0.005(7)
N5 0.016(12) 0.017(7) 0.008(7) -0.003(6) 0.001(6) 0.004(6)
N6 0.018(12) 0.016(8) 0.009(7) -0.002(5) 0.006(7) 0.004(7)
C9 0.013(12) 0.009(8) 0.014(7) 0.000(7) -0.002(7) -0.005(7)
C10 0.020(10) 0.012(7) 0.016(8) -0.002(6) -0.005(7) -0.003(7)
C11 0.011(6) 0.018(5) 0.017(6) -0.001(5) -0.003(5) 0.005(4)
C12 0.011(6) 0.018(5) 0.017(6) -0.001(5) -0.003(5) 0.005(4)
C13 0.010(11) 0.017(6) 0.012(7) -0.004(6) 0.001(6) 0.000(6)
C14 0.009(11) 0.012(6) 0.013(7) 0.000(6) -0.001(6) -0.003(6)
C15 0.014(8) 0.014(7) 0.013(7) 0.000(6) -0.001(6) 0.000(6)
C16 0.010(8) 0.012(7) 0.012(8) -0.004(6) 0.004(6) -0.003(6)

loop_
_atom_type_symbol
_atom_type_description
_atom_type_scat_dispersion_real
_atom_type_scat_dispersion_imag
_atom_type_scat_source
C C 0.0033 0.0016 'International Tables Vol C Tables 4.2.6.8 and 6.1.1.4'
H H 0.0000 0.0000 'International Tables Vol C Tables 4.2.6.8 and 6.1.1.4'
N N 0.0061 0.0033 'International Tables Vol C Tables 4.2.6.8 and 6.1.1.4'
Cl Cl 0.1484 0.1585 'International Tables Vol C Tables 4.2.6.8 and 6.1.1.4'
Ho Ho -0.2175 4.6783 'International Tables Vol C Tables 4.2.6.8 and 6.1.1.4'

loop_
_geom_angle_atom_site_label_1
_geom_angle_atom_site_label_2
_geom_angle_atom_site_label_3
_geom_angle
_geom_angle_site_symmetry_1
_geom_angle_site_symmetry_3
_geom_angle_publ_flag
N3 Ho1 N1 140.9(2) . 2_545 ?
N3 Ho1 N4 70.5(14) . . ?
N1 Ho1 N4 72.1(15) 2_545 . ?
N3 Ho1 Cl3 93.18(17) . . ?
N1 Ho1 Cl3 93.15(17) 2_545 . ?
N4 Ho1 Cl3 82.7(7) . . ?
N3 Ho1 Cl1 82.14(17) . . ?
N1 Ho1 Cl1 85.57(17) 2_545 . ?
N4 Ho1 Cl1 88.2(7) . . ?
Cl3 Ho1 Cl1 170.67(7) . . ?
N3 Ho1 Cl2 145.21(16) . . ?
N1 Ho1 Cl2 72.74(16) 2_545 . ?
N4 Ho1 Cl2 144.3(14) . . ?
Cl3 Ho1 Cl2 93.12(7) . . ?
Cl1 Ho1 Cl2 95.32(7) . . ?
N3 Ho1 Cl2 71.13(16) . 3_565 ?
N1 Ho1 Cl2 146.40(16) 2_545 3_565 ?
N4 Ho1 Cl2 141.3(14) . 3_565 ?
Cl3 Ho1 Cl2 94.80(7) . 3_565 ?
Cl1 Ho1 Cl2 91.32(7) . 3_565 ?
Cl2 Ho1 Cl2 74.26(7) . 3_565 ?
Ho1 Cl2 Ho1 105.74(7) . 3_565 ?
C2 N1 C1 116.9(7) . . ?
C2 N1 Ho1 123.9(6) . 2 ?
C1 N1 Ho1 119.2(5) . 2 ?
N3 N2 C6 113.2(7) . . ?
N3 N2 H2A 123.4 . . ?
C6 N2 H2A 123.4 . . ?
C8 N3 N2 105.1(7) . . ?
C8 N3 Ho1 135.8(6) . . ?
N2 N3 Ho1 117.2(5) . . ?
N1 C1 C5 124.7(8) . . ?
N1 C1 H1 117.6 . . ?
C5 C1 H1 117.6 . . ?
N1 C2 C3 123.3(9) . . ?
N1 C2 H2 118.4 . . ?
C3 C2 H2 118.4 . . ?
C4 C3 C2 119.3(8) . . ?
C4 C3 H3 120.4 . . ?
C2 C3 H3 120.4 . . ?
C3 C4 C5 118.7(8) . . ?
C3 C4 H4 120.7 . . ?
C5 C4 H4 120.7 . . ?
C1 C5 C4 117.0(8) . . ?
C1 C5 C6 121.0(7) . . ?
C4 C5 C6 122.0(8) . . ?
N2 C6 C7 105.5(7) . . ?
N2 C6 C5 120.7(7) . . ?
C7 C6 C5 133.7(8) . . ?
C6 C7 C8 105.1(8) . . ?
C6 C7 H7 127.4 . . ?
C8 C7 H7 127.4 . . ?
N3 C8 C7 111.1(8) . . ?
N3 C8 H8 124.5 . . ?
C7 C8 H8 124.5 . . ?
N7 C17 C18 177.8(14) . . ?
C17 C18 H18A 109.5 . . ?
C17 C18 H18B 109.5 . . ?
H18A C18 H18B 109.5 . . ?
C17 C18 H18C 109.5 . . ?
H18A C18 H18C 109.5 . . ?
H18B C18 H18C 109.5 . . ?
C10 N4 C9 116.0(18) . . ?
C10 N4 Ho1 121.2(15) . . ?
C9 N4 Ho1 122.7(15) . . ?
N6 N5 C14 112.8(14) . . ?
N6 N5 H5 123.6 . . ?
C14 N5 H5 123.6 . . ?
C16 N6 N5 104.8(16) . . ?
N4 C9 C13 125.6(16) . . ?
N4 C9 H9 117.2 . . ?
C13 C9 H9 117.2 . . ?
N4 C10 C11 123.6(17) . . ?
N4 C10 H10 118.2 . . ?
C11 C10 H10 118.2 . . ?
C12 C11 C10 119.3(14) . . ?
C12 C11 H11 120.3 . . ?
C10 C11 H11 120.3 . . ?
C11 C12 C13 119.2(15) . . ?
C11 C12 H12 120.4 . . ?
C13 C12 H12 120.4 . . ?
C9 C13 C12 116.2(14) . . ?
C9 C13 C14 121.8(14) . . ?
C12 C13 C14 122.0(15) . . ?
N5 C14 C15 105.0(13) . . ?
N5 C14 C13 119.5(14) . . ?
C15 C14 C13 134.9(15) . . ?
C16 C15 C14 105.9(14) . . ?
C16 C15 H15 127.1 . . ?
C14 C15 H15 127.1 . . ?
N6 C16 C15 111.2(15) . . ?
N6 C16 H16 124.4 . . ?
C15 C16 H16 124.4 . . ?

loop_
_geom_bond_atom_site_label_1
_geom_bond_atom_site_label_2
_geom_bond_distance
_geom_bond_site_symmetry_2
_geom_bond_publ_flag
Ho1 N3 2.482(7) . ?
Ho1 N1 2.503(7) 2_545 ?
Ho1 N4 2.54(2) . ?
Ho1 Cl3 2.558(2) . ?
Ho1 Cl1 2.626(2) . ?
Ho1 Cl2 2.698(2) . ?
Ho1 Cl2 2.726(2) 3_565 ?
N1 C2 1.330(11) . ?
N1 C1 1.333(11) . ?
N2 N3 1.345(9) . ?
N2 C6 1.350(10) . ?
N2 H2A 0.8800 . ?
N3 C8 1.327(11) . ?
C1 C5 1.390(11) . ?
C1 H1 0.9500 . ?
C2 C3 1.391(12) . ?
C2 H2 0.9500 . ?
C3 C4 1.372(13) . ?
C3 H3 0.9500 . ?
C4 C5 1.408(11) . ?
C4 H4 0.9500 . ?
C5 C6 1.440(11) . ?
C6 C7 1.392(12) . ?
C7 C8 1.407(12) . ?
C7 H7 0.9500 . ?
C8 H8 0.9500 . ?
N7 C17 1.124(16) . ?
C17 C18 1.447(17) . ?
C18 H18A 0.9800 . ?
C18 H18B 0.9800 . ?
C18 H18C 0.9800 . ?
N4 C10 1.334(18) . ?
N4 C9 1.342(18) . ?
N5 N6 1.353(18) . ?
N5 C14 1.365(16) . ?
N5 H5 0.8800 . ?
N6 C16 1.340(18) . ?
C9 C13 1.405(17) . ?
C9 H9 0.9500 . ?
C10 C11 1.398(17) . ?
C10 H10 0.9500 . ?
C11 C12 1.374(17) . ?
C11 H11 0.9500 . ?
C12 C13 1.409(17) . ?
C12 H12 0.9500 . ?
C13 C14 1.439(14) . ?
C14 C15 1.398(17) . ?
C15 C16 1.394(18) . ?
C15 H15 0.9500 . ?
C16 H16 0.9500 . ?
